data_7050870
loop_
_publ_author_name
'Dalai, Sudipta'
'Sarathi Mukherjee, Partha'
'Zangrando, Ennio'
'Ray Chaudhuri, Nirmalendu'

_publ_section_title
;
 Synthesis, crystal structure and magnetic properties of two new
 dicyanamide bridged 2D and 1D complexes of Mn(ii)
;
_journal_issue 9
_journal_name_full 'New Journal of Chemistry'
_journal_page_first 1185
_journal_paper_doi 10.1039/b202431b
_journal_volume 26
_journal_year 2002
_chemical_formula_moiety '(C12 H12 N2) 2(N3 C2 1-) (Mn 2+)'
_chemical_formula_sum 'C16 H12 Mn N8'
_chemical_formula_weight 371.28
_chemical_name_systematic
;
(1,2-bis(4-pyridyl)ethane)-bis(dicyanamide)-manganese(II)
;
_space_group_IT_number 15
_symmetry_cell_setting monoclinic
_symmetry_space_group_name_Hall '-I 2ya'
_symmetry_space_group_name_H-M 'I 1 2/a 1'
_atom_sites_solution_hydrogens geom
_atom_sites_solution_primary direct
_atom_sites_solution_secondary difmap
_audit_creation_method SHELXL-97
_cell_angle_alpha 90.00
_cell_angle_beta 105.74(2)
_cell_angle_gamma 90.00
_cell_formula_units_Z 4
_cell_length_a 13.078(4)
_cell_length_b 9.695(3)
_cell_length_c 14.592(5)
_cell_measurement_temperature 293(2)
_cell_volume 1780.8(10)
_computing_cell_refinement 'Mosflm (Acta Cryst. D50, 760, 1994)'
_computing_data_collection 'Nonius xpress'
_computing_data_reduction 'Mosflm (Acta Cryst. D50, 760, 1994)'
_computing_molecular_graphics 'Ortep3/windows (Farrugia,1997)'
_computing_publication_material 'Wingx 1.64.02 (Farrugia, 1999)'
_computing_structure_refinement 'Shelxl-97 (Sheldrick, 1997)'
_computing_structure_solution 'Shelxs-97 (Sheldrick, 1990)'
_diffrn_ambient_temperature 293(2)
_diffrn_measured_fraction_theta_full 0.933
_diffrn_measured_fraction_theta_max 0.933
_diffrn_measurement_device_type 'image plate dip1030'
_diffrn_measurement_method 'laser scanner'
_diffrn_radiation_monochromator graphite
_diffrn_radiation_source 'fine-focus sealed tube'
_diffrn_radiation_type mok\a
_diffrn_radiation_wavelength 0.71073
_diffrn_reflns_av_R_equivalents 0.0288
_diffrn_reflns_av_sigmaI/netI 0.0419
_diffrn_reflns_limit_h_max 17
_diffrn_reflns_limit_h_min -17
_diffrn_reflns_limit_k_max 13
_diffrn_reflns_limit_k_min -13
_diffrn_reflns_limit_l_max 19
_diffrn_reflns_limit_l_min -19
_diffrn_reflns_number 4297
_diffrn_reflns_theta_full 29.05
_diffrn_reflns_theta_max 29.05
_diffrn_reflns_theta_min 2.55
_exptl_absorpt_coefficient_mu 0.757
_exptl_absorpt_correction_type 'not applied'
_exptl_crystal_colour 'no colour'
_exptl_crystal_density_diffrn 1.385
_exptl_crystal_density_method 'not measured'
_exptl_crystal_description prism
_exptl_crystal_F_000 756
_exptl_crystal_size_max 0.55
_exptl_crystal_size_mid 0.30
_exptl_crystal_size_min 0.25
_refine_diff_density_max 0.392
_refine_diff_density_min -0.291
_refine_diff_density_rms 0.051
_refine_ls_extinction_coef 0.017(2)
_refine_ls_extinction_expression Fc^*^=kFc[1+0.001xFc^2^\l^3^/sin(2\q)]^-1/4^
_refine_ls_extinction_method SHELXL
_refine_ls_goodness_of_fit_ref 1.069
_refine_ls_hydrogen_treatment mixed
_refine_ls_matrix_type full
_refine_ls_number_parameters 116
_refine_ls_number_reflns 1712
_refine_ls_number_restraints 0
_refine_ls_restrained_S_all 1.069
_refine_ls_R_factor_all 0.0463
_refine_ls_R_factor_gt 0.0409
_refine_ls_shift/su_max 0.000
_refine_ls_shift/su_mean 0.000
_refine_ls_structure_factor_coef Fsqd
_refine_ls_weighting_details 'calc w=1/[\s^2^(Fo^2^)+(0.0634P)^2^+0.5529P] where P=(Fo^2^+2Fc^2^)/3'
_refine_ls_weighting_scheme calc
_refine_ls_wR_factor_gt 0.1106
_refine_ls_wR_factor_ref 0.1154
_reflns_number_gt 1712
_reflns_number_total 2214
_reflns_threshold_expression >2sigma(I)
_cod_data_source_file b202431b.txt
_cod_data_source_block Complex_2
_cod_original_cell_volume 1780.7(10)
_cod_original_sg_symbol_H-M I2/a
_cod_database_code 7050870

loop_
_symmetry_equiv_pos_as_xyz
'x, y, z'
'-x+1/2, y, -z'
'x+1/2, y+1/2, z+1/2'
'-x+1, y+1/2, -z+1/2'
'-x, -y, -z'
'x-1/2, -y, z'
'-x+1/2, -y+1/2, -z+1/2'
'x, -y+1/2, z+1/2'

loop_
_atom_site_label
_atom_site_type_symbol
_atom_site_fract_x
_atom_site_fract_y
_atom_site_fract_z
_atom_site_U_iso_or_equiv
_atom_site_adp_type
_atom_site_occupancy
_atom_site_symmetry_multiplicity
_atom_site_calc_flag
_atom_site_refinement_flags
_atom_site_disorder_assembly
_atom_site_disorder_group
Mn Mn 0.2500 0.2500 0.7500 0.0601(2) Uani 1 2 d S . .
N1 N 0.26204(16) 0.4687(2) 0.69876(13) 0.0690(5) Uani 1 1 d . . .
C1 C 0.3552(2) 0.5261(3) 0.70091(19) 0.0809(7) Uani 1 1 d . . .
H1 H 0.4167 0.4812 0.7348 0.097 Uiso 1 1 calc R . .
C2 C 0.3657(2) 0.6475(3) 0.65606(19) 0.0813(7) Uani 1 1 d . . .
H2 H 0.4329 0.6821 0.6595 0.098 Uiso 1 1 calc R . .
C3 C 0.2772(2) 0.7177(2) 0.60625(19) 0.0680(6) Uani 1 1 d . . .
C4 C 0.1804(2) 0.6624(3) 0.6082(2) 0.0877(8) Uani 1 1 d . . .
H4 H 0.1178 0.7085 0.5787 0.105 Uiso 1 1 calc R . .
C5 C 0.1768(2) 0.5388(3) 0.6540(2) 0.0844(7) Uani 1 1 d . . .
H5 H 0.1106 0.5030 0.6533 0.101 Uiso 1 1 calc R . .
C6 C 0.2849(3) 0.8476(2) 0.55122(19) 0.0798(7) Uani 1 1 d . . .
H6A H 0.3583 0.8602 0.5505 0.096 Uiso 1 1 calc R . .
H6B H 0.2654 0.9257 0.5844 0.096 Uiso 1 1 calc R . .
N2 N 0.3735(2) 0.2990(3) 0.88415(14) 0.0784(6) Uani 1 1 d . . .
N3 N 0.45068(18) 0.1375(3) 0.54986(13) 0.0794(6) Uani 1 1 d . . .
N4 N 0.37471(18) 0.1855(3) 0.68148(14) 0.0741(6) Uani 1 1 d . . .
C7 C 0.40537(17) 0.3258(2) 0.96256(15) 0.0595(5) Uani 1 1 d . . .
C8 C 0.40691(16) 0.1673(2) 0.61683(14) 0.0576(5) Uani 1 1 d . . .

loop_
_atom_site_aniso_label
_atom_site_aniso_U_11
_atom_site_aniso_U_22
_atom_site_aniso_U_33
_atom_site_aniso_U_23
_atom_site_aniso_U_13
_atom_site_aniso_U_12
Mn 0.0764(4) 0.0672(4) 0.0404(3) -0.00030(17) 0.0225(2) -0.0018(2)
N1 0.0778(12) 0.0697(11) 0.0626(10) 0.0067(9) 0.0245(9) 0.0002(9)
C1 0.0765(15) 0.0803(16) 0.0789(15) 0.0120(13) 0.0092(12) -0.0066(12)
C2 0.0766(16) 0.0741(15) 0.0892(17) 0.0038(13) 0.0156(14) -0.0136(12)
C3 0.0855(16) 0.0528(11) 0.0697(14) -0.0089(10) 0.0280(13) -0.0027(10)
C4 0.0804(16) 0.0801(17) 0.109(2) 0.0220(15) 0.0364(15) 0.0179(13)
C5 0.0743(15) 0.0856(17) 0.1020(19) 0.0211(15) 0.0390(14) 0.0050(13)
C6 0.1048(19) 0.0471(11) 0.0907(17) -0.0083(11) 0.0319(15) -0.0052(11)
N2 0.0910(15) 0.0970(15) 0.0471(10) -0.0047(10) 0.0188(10) -0.0084(12)
N3 0.0763(13) 0.1153(17) 0.0497(10) 0.0081(10) 0.0225(9) 0.0190(12)
N4 0.0847(13) 0.0889(14) 0.0549(10) -0.0040(10) 0.0293(10) 0.0027(11)
C7 0.0601(11) 0.0714(13) 0.0505(11) 0.0028(9) 0.0209(9) 0.0060(9)
C8 0.0616(12) 0.0642(12) 0.0475(10) 0.0014(8) 0.0157(9) -0.0022(9)

loop_
_atom_type_symbol
_atom_type_description
_atom_type_scat_dispersion_real
_atom_type_scat_dispersion_imag
_atom_type_scat_source
C C 0.0033 0.0016 'International Tables Vol C Tables 4.2.6.8 and 6.1.1.4'
H H 0.0000 0.0000 'International Tables Vol C Tables 4.2.6.8 and 6.1.1.4'
N N 0.0061 0.0033 'International Tables Vol C Tables 4.2.6.8 and 6.1.1.4'
Mn Mn 0.3368 0.7283 'International Tables Vol C Tables 4.2.6.8 and 6.1.1.4'

loop_
_geom_angle_atom_site_label_1
_geom_angle_atom_site_label_2
_geom_angle_atom_site_label_3
_geom_angle
_geom_angle_site_symmetry_1
_geom_angle_site_symmetry_3
_geom_angle_publ_flag
N4 Mn N4 180.0 7_556 . ?
N4 Mn N2 90.54(9) 7_556 7_556 ?
N4 Mn N2 89.46(9) . 7_556 ?
N4 Mn N2 89.46(9) 7_556 . ?
N4 Mn N2 90.54(9) . . ?
N2 Mn N2 180.0 7_556 . ?
N4 Mn N1 90.59(8) 7_556 . ?
N4 Mn N1 89.41(8) . . ?
N2 Mn N1 90.47(9) 7_556 . ?
N2 Mn N1 89.53(9) . . ?
N4 Mn N1 89.41(8) 7_556 7_556 ?
N4 Mn N1 90.59(8) . 7_556 ?
N2 Mn N1 89.53(9) 7_556 7_556 ?
N2 Mn N1 90.47(9) . 7_556 ?
N1 Mn N1 180.00(4) . 7_556 ?
C5 N1 C1 116.2(2) . . ?
C5 N1 Mn 121.37(17) . . ?
C1 N1 Mn 121.85(17) . . ?
N1 C1 C2 123.8(3) . . ?
C3 C2 C1 120.1(3) . . ?
C2 C3 C4 116.3(2) . . ?
C2 C3 C6 121.8(2) . . ?
C4 C3 C6 121.9(3) . . ?
C5 C4 C3 120.0(3) . . ?
N1 C5 C4 123.6(2) . . ?
C3 C6 C6 114.31(19) . 2_556 ?
C7 N2 Mn 156.2(2) . . ?
C8 N3 C7 120.1(2) . 8_554 ?
C8 N4 Mn 153.14(19) . . ?
N2 C7 N3 173.7(3) . 8 ?
N4 C8 N3 173.6(2) . . ?

loop_
_geom_bond_atom_site_label_1
_geom_bond_atom_site_label_2
_geom_bond_distance
_geom_bond_site_symmetry_2
_geom_bond_publ_flag
Mn N4 2.222(2) 7_556 ?
Mn N4 2.222(2) . ?
Mn N2 2.225(2) 7_556 ?
Mn N2 2.225(2) . ?
Mn N1 2.267(2) . ?
Mn N1 2.267(2) 7_556 ?
N1 C5 1.318(3) . ?
N1 C1 1.332(3) . ?
C1 C2 1.372(4) . ?
C2 C3 1.369(4) . ?
C3 C4 1.382(4) . ?
C3 C6 1.512(4) . ?
C4 C5 1.379(4) . ?
C6 C6 1.526(6) 2_556 ?
N2 C7 1.137(3) . ?
N3 C8 1.292(3) . ?
N3 C7 1.300(3) 8_554 ?
N4 C8 1.146(3) . ?
C7 N3 1.300(3) 8 ?

loop_
_geom_torsion_atom_site_label_1
_geom_torsion_atom_site_label_2
_geom_torsion_atom_site_label_3
_geom_torsion_atom_site_label_4
_geom_torsion
_geom_torsion_site_symmetry_1
_geom_torsion_site_symmetry_2
_geom_torsion_site_symmetry_3
_geom_torsion_site_symmetry_4
_geom_torsion_publ_flag
N4 Mn N1 C5 -49.6(2) 7_556 . . . ?
N4 Mn N1 C5 130.4(2) . . . . ?
N2 Mn N1 C5 41.0(2) 7_556 . . . ?
N2 Mn N1 C5 -139.0(2) . . . . ?
N1 Mn N1 C5 129(100) 7_556 . . . ?
N4 Mn N1 C1 139.4(2) 7_556 . . . ?
N4 Mn N1 C1 -40.6(2) . . . . ?
N2 Mn N1 C1 -130.1(2) 7_556 . . . ?
N2 Mn N1 C1 49.9(2) . . . . ?
N1 Mn N1 C1 -42(100) 7_556 . . . ?
C5 N1 C1 C2 -3.3(4) . . . . ?
Mn N1 C1 C2 168.2(2) . . . . ?
N1 C1 C2 C3 0.7(5) . . . . ?
C1 C2 C3 C4 2.8(4) . . . . ?
C1 C2 C3 C6 -176.5(2) . . . . ?
C2 C3 C4 C5 -3.6(4) . . . . ?
C6 C3 C4 C5 175.7(3) . . . . ?
C1 N1 C5 C4 2.3(4) . . . . ?
Mn N1 C5 C4 -169.2(2) . . . . ?
C3 C4 C5 N1 1.1(5) . . . . ?
C2 C3 C6 C6 130.1(3) . . . 2_556 ?
C4 C3 C6 C6 -49.2(4) . . . 2_556 ?
N4 Mn N2 C7 11.7(6) 7_556 . . . ?
N4 Mn N2 C7 -168.3(6) . . . . ?
N2 Mn N2 C7 -167(100) 7_556 . . . ?
N1 Mn N2 C7 102.3(6) . . . . ?
N1 Mn N2 C7 -77.7(6) 7_556 . . . ?
N4 Mn N4 C8 -4(100) 7_556 . . . ?
N2 Mn N4 C8 25.7(5) 7_556 . . . ?
N2 Mn N4 C8 -154.3(5) . . . . ?
N1 Mn N4 C8 -64.8(5) . . . . ?
N1 Mn N4 C8 115.2(5) 7_556 . . . ?
Mn N2 C7 N3 -155(2) . . . 8 ?
Mn N4 C8 N3 -158(2) . . . . ?
C7 N3 C8 N4 168(2) 8_554 . . . ?
